data_4344402
loop_
_publ_author_name
'Wu, Bing'
'Gramigna, Kathryn M.'
'Bezpalko, Mark W.'
'Foxman, Bruce M.'
'Thomas, Christine M.'

_publ_section_title
;
 Heterobimetallic Ti/Co Complexes That Promote Catalytic N-N Bond
 Cleavage.
;
_journal_issue 22
_journal_name_full 'Inorganic chemistry'
_journal_page_first 10909
_journal_page_last 10917
_journal_paper_doi 10.1021/acs.inorgchem.5b01962
_journal_volume 54
_journal_year 2015
_chemical_formula_moiety 'C54 H79 Co1 N6 P3 Ti1'
_chemical_formula_sum 'C54 H79 Co N6 P3 Ti'
_chemical_formula_weight 1012.01
_space_group_IT_number 14
_symmetry_cell_setting monoclinic
_symmetry_space_group_name_Hall '-P 2yn'
_symmetry_space_group_name_H-M 'P 1 21/n 1'
_atom_sites_solution_hydrogens difmap
_atom_sites_solution_primary direct
_audit_creation_date 2015-10-03
_audit_creation_method CRYSTALS_ver_14.61_build_00000
_cell_angle_alpha 90
_cell_angle_beta 95.4090(15)
_cell_angle_gamma 90
_cell_formula_units_Z 8
_cell_length_a 13.3722(3)
_cell_length_b 17.4691(4)
_cell_length_c 46.0249(10)
_cell_measurement_reflns_used 8889
_cell_measurement_temperature 120
_cell_measurement_theta_max 23
_cell_measurement_theta_min 2
_cell_volume 10703.6(4)
_computing_cell_refinement 'Apex2 (Bruker AXS, 2006)'
_computing_data_collection 'Apex2 (Bruker AXS, 2006)'
_computing_data_reduction 'Apex2 (Bruker AXS, 2006)'
_computing_molecular_graphics 'CAMERON (Watkin et al., 1996)'
_computing_publication_material 'CRYSTALS (Betteridge et al., 2003)'
_computing_structure_refinement 'CRYSTALS (Betteridge et al., 2003)'
_computing_structure_solution 'SIR92 (Altomare et al., 1994)'
_diffrn_ambient_temperature 120
_diffrn_measured_fraction_theta_full 0.995
_diffrn_measured_fraction_theta_max 0.995
_diffrn_measurement_device Area
_diffrn_measurement_device_type 'Bruker Kappa Apex2'
_diffrn_measurement_method '\f & \w scans'
_diffrn_radiation_monochromator graphite
_diffrn_radiation_type 'Mo K\a'
_diffrn_radiation_wavelength 0.71073
_diffrn_reflns_av_R_equivalents 0.122
_diffrn_reflns_limit_h_max 16
_diffrn_reflns_limit_h_min -16
_diffrn_reflns_limit_k_max 21
_diffrn_reflns_limit_k_min -19
_diffrn_reflns_limit_l_max 56
_diffrn_reflns_limit_l_min -56
_diffrn_reflns_number 118269
_diffrn_reflns_theta_full 26.027
_diffrn_reflns_theta_max 26.027
_diffrn_reflns_theta_min 1.771
_diffrn_standards_number 0
_exptl_absorpt_coefficient_mu 0.590
_exptl_absorpt_correction_T_max 0.97
_exptl_absorpt_correction_T_min 0.94
_exptl_absorpt_correction_type numerical
_exptl_absorpt_process_details
; 
 Analytical Absorption (De Meulenaer & Tompa, 1965) 
;
_exptl_crystal_colour brown
_exptl_crystal_density_diffrn 1.256
_exptl_crystal_density_method 'not measured'
_exptl_crystal_description prism
_exptl_crystal_F_000 4312
_exptl_crystal_size_max 0.370
_exptl_crystal_size_mid 0.110
_exptl_crystal_size_min 0.060
_refine_diff_density_max 1.79
_refine_diff_density_min -1.06
_refine_ls_extinction_method None
_refine_ls_goodness_of_fit_ref 1.0003
_refine_ls_hydrogen_treatment constr
_refine_ls_matrix_type full
_refine_ls_number_parameters 1159
_refine_ls_number_reflns 21023
_refine_ls_number_restraints 0
_refine_ls_R_factor_all 0.0995
_refine_ls_R_factor_gt 0.0518
_refine_ls_shift/su_max 0.0099771
_refine_ls_shift/su_mean 0.0001930
_refine_ls_structure_factor_coef Fsqd
_refine_ls_weighting_details
;
 Method= Modified Sheldrick 
 w=1/[\s^2^(F^2^) + ( 0.05P)^2^ +15.04P] 
 ,where P=(max(Fo^2^,0) + 2Fc^2^)/3 
;
_refine_ls_weighting_scheme calc
_refine_ls_wR_factor_all 0.1229
_refine_ls_wR_factor_gt 0.1063
_refine_ls_wR_factor_ref 0.1229
_reflns_limit_h_max 16
_reflns_limit_h_min -16
_reflns_limit_k_max 21
_reflns_limit_k_min 0
_reflns_limit_l_max 56
_reflns_limit_l_min 0
_reflns_number_gt 12977
_reflns_number_total 21023
_reflns_threshold_expression I>2.0\s(I)
_oxford_diffrn_Wilson_B_factor 1.69
_oxford_diffrn_Wilson_scale 1066.65
_oxford_refine_ls_r_factor_ref 0.0995
_oxford_refine_ls_scale 0.039354(3)
_oxford_reflns_number_all 21023
_oxford_reflns_threshold_expression_ref I>-10.0\s(I)
_oxford_structure_analysis_title 'bw_410_0m in P2(1)/n'
_cod_data_source_file ic5b01962_si_002.cif
_cod_data_source_block 8
_cod_depositor_comments 'Adding full bibliography for 4344395--4344402.cif.'
_cod_original_sg_symbol_H-M 'P 1 21/n 1 '
_cod_original_formula_sum 'C54 H79 Co1 N6 P3 Ti1'
_cod_database_code 4344402

loop_
_symmetry_equiv_pos_as_xyz
x,y,z
-x,-y,-z
-x+1/2,y+1/2,-z+1/2
x+1/2,-y+1/2,z+1/2

loop_
_atom_site_label
_atom_site_type_symbol
_atom_site_fract_x
_atom_site_fract_y
_atom_site_fract_z
_atom_site_U_iso_or_equiv
_atom_site_occupancy
_atom_site_adp_type
_atom_site_refinement_flags_posn
_atom_site_refinement_flags_occupancy
_atom_site_disorder_assembly
_atom_site_disorder_group
Co1 Co 0.72502(4) 0.09255(3) 0.597558(10) 0.0199 1.0000 Uani . . . .
Co2 Co 0.92050(3) -0.10674(3) 0.646777(9) 0.0181 1.0000 Uani . . . .
Ti1 Ti 0.66002(5) 0.23492(4) 0.574360(13) 0.0193 1.0000 Uani . . . .
Ti2 Ti 1.07223(4) -0.17560(3) 0.684148(12) 0.0153 1.0000 Uani . . . .
P1 P 0.80782(7) 0.11606(6) 0.557422(19) 0.0228 1.0000 Uani . . . .
P2 P 0.56070(7) 0.07659(6) 0.58111(2) 0.0229 1.0000 Uani . . . .
P3 P 0.62967(8) 0.39714(6) 0.57341(3) 0.0361 1.0000 Uani . . . .
P4 P 0.96877(7) -0.21535(6) 0.624315(19) 0.0223 1.0000 Uani . . . .
P5 P 0.84753(7) -0.15342(5) 0.685610(19) 0.0187 1.0000 Uani . . . .
P6 P 1.25379(7) -0.17483(6) 0.722648(19) 0.0203 1.0000 Uani . . . .
N1 N 0.7601(2) 0.20182(17) 0.54683(6) 0.0220 1.0000 Uani . . . .
N2 N 0.5395(2) 0.16135(17) 0.56412(6) 0.0215 1.0000 Uani . . . .
N3 N 0.7044(2) 0.19753(16) 0.61062(6) 0.0201 1.0000 Uani . . . .
N4 N 0.7295(2) 0.34602(18) 0.57807(7) 0.0304 1.0000 Uani . . . .
N5 N 0.5529(2) 0.32657(19) 0.56997(7) 0.0334 1.0000 Uani . . . .
N6 N 1.0499(2) -0.08150(16) 0.66788(6) 0.0193 1.0000 Uani . . . .
N7 N 0.9426(2) -0.20703(16) 0.70114(6) 0.0194 1.0000 Uani . . . .
N8 N 1.0604(2) -0.24770(16) 0.64891(6) 0.0180 1.0000 Uani . . . .
N9 N 1.2291(2) -0.20312(16) 0.68932(6) 0.0197 1.0000 Uani . . . .
N10 N 1.1407(2) -0.14924(16) 0.72725(5) 0.0184 1.0000 Uani . . . .
N11 N 0.7855(2) 0.00249(17) 0.61385(6) 0.0238(7) 1.0000 Uiso . . . .
N12 N 0.8284(2) -0.04327(16) 0.62397(6) 0.0190(6) 1.0000 Uiso . . . .
C1 C 0.9447(3) 0.1275(2) 0.56646(8) 0.0284 1.0000 Uani . . . .
C2 C 0.9950(3) 0.0510(3) 0.57505(10) 0.0438 1.0000 Uani . . . .
C3 C 0.9668(3) 0.1855(3) 0.59109(8) 0.0401 1.0000 Uani . . . .
C4 C 0.8003(3) 0.0533(2) 0.52448(8) 0.0362 1.0000 Uani . . . .
C7 C 0.5144(4) -0.0009(3) 0.55571(9) 0.0451 1.0000 Uani . . . .
C10 C 0.4776(3) 0.0650(2) 0.61145(8) 0.0308 1.0000 Uani . . . .
C11 C 0.5236(4) 0.0067(3) 0.63327(11) 0.0721 1.0000 Uani . . . .
C12 C 0.4595(3) 0.1398(3) 0.62623(9) 0.0438 1.0000 Uani . . . .
C13 C 0.7922(3) 0.2382(2) 0.52152(7) 0.0253 1.0000 Uani . . . .
C14 C 0.7326(3) 0.2349(2) 0.49507(8) 0.0312 1.0000 Uani . . . .
C15 C 0.7613(3) 0.2686(2) 0.46986(8) 0.0353 1.0000 Uani . . . .
C16 C 0.8550(3) 0.3039(3) 0.47116(8) 0.0394 1.0000 Uani . . . .
C17 C 0.9168(3) 0.3069(2) 0.49664(8) 0.0328 1.0000 Uani . . . .
C18 C 0.8842(3) 0.2739(2) 0.52170(8) 0.0272 1.0000 Uani . . . .
C19 C 0.6926(4) 0.2652(3) 0.44195(9) 0.0559 1.0000 Uani . . . .
C20 C 1.0205(4) 0.3412(3) 0.49769(10) 0.0555 1.0000 Uani . . . .
C21 C 0.4561(3) 0.1749(2) 0.54326(7) 0.0229 1.0000 Uani . . . .
C22 C 0.3579(3) 0.1573(2) 0.54803(8) 0.0298 1.0000 Uani . . . .
C23 C 0.2784(3) 0.1733(2) 0.52696(9) 0.0354 1.0000 Uani . . . .
C24 C 0.2985(3) 0.2065(2) 0.50082(9) 0.0362 1.0000 Uani . . . .
C25 C 0.3959(3) 0.2252(2) 0.49556(8) 0.0307 1.0000 Uani . . . .
C26 C 0.4729(3) 0.2088(2) 0.51680(7) 0.0296 1.0000 Uani . . . .
C27 C 0.1722(3) 0.1563(3) 0.53329(11) 0.0563 1.0000 Uani . . . .
C28 C 0.4172(4) 0.2653(3) 0.46767(9) 0.0506 1.0000 Uani . . . .
C29 C 0.7212(3) 0.2159(2) 0.64009(7) 0.0212 1.0000 Uani . . . .
C30 C 0.6687(3) 0.2757(2) 0.65203(8) 0.0270 1.0000 Uani . . . .
C31 C 0.6887(3) 0.2976(2) 0.68089(8) 0.0362 1.0000 Uani . . . .
C32 C 0.7589(3) 0.2588(3) 0.69886(8) 0.0383 1.0000 Uani . . . .
C33 C 0.8102(3) 0.1989(2) 0.68781(8) 0.0357 1.0000 Uani . . . .
C34 C 0.7919(3) 0.1772(2) 0.65893(7) 0.0281 1.0000 Uani . . . .
C35 C 0.8279(3) 0.3735(2) 0.58652(9) 0.0290 1.0000 Uani . . . .
C36 C 0.8809(3) 0.4164(2) 0.56748(9) 0.0366 1.0000 Uani . . . .
C37 C 0.9757(3) 0.4444(2) 0.57623(10) 0.0414 1.0000 Uani . . . .
C38 C 1.0189(3) 0.4272(2) 0.60369(10) 0.0422 1.0000 Uani . . . .
C39 C 0.9695(3) 0.3824(2) 0.62280(9) 0.0356 1.0000 Uani . . . .
C40 C 0.8741(3) 0.3566(2) 0.61396(9) 0.0323 1.0000 Uani . . . .
C41 C 1.0266(4) 0.4955(3) 0.55519(12) 0.0696 1.0000 Uani . . . .
C42 C 1.0169(4) 0.3631(3) 0.65203(11) 0.0584 1.0000 Uani . . . .
C43 C 0.4463(3) 0.3360(2) 0.56939(9) 0.0347 1.0000 Uani . . . .
C44 C 0.3993(3) 0.3195(2) 0.59366(10) 0.0387 1.0000 Uani . . . .
C45 C 0.2944(3) 0.3248(3) 0.59367(11) 0.0496 1.0000 Uani . . . .
C46 C 0.2388(4) 0.3496(3) 0.56900(11) 0.0538 1.0000 Uani . . . .
C47 C 0.2849(4) 0.3686(3) 0.54446(11) 0.0540 1.0000 Uani . . . .
C48 C 0.3879(3) 0.3614(3) 0.54468(10) 0.0431 1.0000 Uani . . . .
C49 C 0.6166(4) 0.4590(3) 0.54114(11) 0.0539 1.0000 Uani . . . .
C50 C 0.6346(5) 0.4125(3) 0.51333(11) 0.0678 1.0000 Uani . . . .
C51 C 0.6779(5) 0.5336(3) 0.54277(16) 0.0924 1.0000 Uani . . . .
C52 C 0.6052(4) 0.4558(3) 0.60530(12) 0.0590 1.0000 Uani . . . .
C53 C 0.5133(4) 0.5097(3) 0.59834(13) 0.0799 1.0000 Uani . . . .
C54 C 0.6888(4) 0.4973(4) 0.62062(14) 0.0872 1.0000 Uani . . . .
C55 C 0.8769(3) -0.2946(2) 0.61729(8) 0.0308 1.0000 Uani . . . .
C56 C 0.7727(3) -0.2651(3) 0.60546(9) 0.0424 1.0000 Uani . . . .
C57 C 0.9095(3) -0.3611(3) 0.59885(10) 0.0491 1.0000 Uani . . . .
C58 C 1.0203(3) -0.2016(2) 0.58830(8) 0.0333 1.0000 Uani . . . .
C59 C 0.9405(4) -0.1732(3) 0.56522(8) 0.0489 1.0000 Uani . . . .
C60 C 1.1089(3) -0.1462(3) 0.59182(8) 0.0378 1.0000 Uani . . . .
C61 C 0.7299(3) -0.2098(2) 0.68093(8) 0.0256 1.0000 Uani . . . .
C62 C 0.6494(3) -0.1648(2) 0.66198(9) 0.0348 1.0000 Uani . . . .
C63 C 0.6850(3) -0.2403(2) 0.70796(9) 0.0367 1.0000 Uani . . . .
C64 C 0.8299(3) -0.0751(2) 0.71199(7) 0.0225 1.0000 Uani . . . .
C65 C 0.8130(3) -0.0978(2) 0.74332(8) 0.0335 1.0000 Uani . . . .
C66 C 0.7546(3) -0.0139(2) 0.70044(8) 0.0334 1.0000 Uani . . . .
C67 C 1.0793(3) -0.0069(2) 0.66186(7) 0.0191 1.0000 Uani . . . .
C68 C 1.0280(3) 0.0570(2) 0.67090(7) 0.0243 1.0000 Uani . . . .
C69 C 1.0593(3) 0.1303(2) 0.66585(8) 0.0315 1.0000 Uani . . . .
C70 C 1.1433(3) 0.1426(2) 0.65132(9) 0.0379 1.0000 Uani . . . .
C71 C 1.1943(3) 0.0811(2) 0.64126(9) 0.0374 1.0000 Uani . . . .
C72 C 1.1630(3) 0.0075(2) 0.64635(8) 0.0286 1.0000 Uani . . . .
C73 C 0.9308(2) -0.2757(2) 0.71740(7) 0.0209 1.0000 Uani . . . .
C74 C 0.9585(3) -0.2791(2) 0.74722(7) 0.0255 1.0000 Uani . . . .
C75 C 0.9501(3) -0.3475(3) 0.76249(8) 0.0344 1.0000 Uani . . . .
C76 C 0.9144(3) -0.4121(2) 0.74767(9) 0.0340 1.0000 Uani . . . .
C77 C 0.8880(3) -0.4109(2) 0.71806(9) 0.0328 1.0000 Uani . . . .
C78 C 0.8961(3) -0.3424(2) 0.70328(8) 0.0264 1.0000 Uani . . . .
C79 C 0.9801(4) -0.3501(3) 0.79487(8) 0.0469 1.0000 Uani . . . .
C80 C 0.8512(4) -0.4822(3) 0.70171(11) 0.0547 1.0000 Uani . . . .
C81 C 1.1084(3) -0.3203(2) 0.64814(7) 0.0219 1.0000 Uani . . . .
C82 C 1.1590(3) -0.3455(2) 0.62471(8) 0.0250 1.0000 Uani . . . .
C83 C 1.2068(3) -0.4161(2) 0.62521(8) 0.0291 1.0000 Uani . . . .
C84 C 1.2067(3) -0.4611(2) 0.64976(9) 0.0312 1.0000 Uani . . . .
C85 C 1.1592(3) -0.4377(2) 0.67386(8) 0.0289 1.0000 Uani . . . .
C86 C 1.1098(3) -0.3679(2) 0.67252(8) 0.0239 1.0000 Uani . . . .
C87 C 1.2620(3) -0.4411(3) 0.59973(10) 0.0436 1.0000 Uani . . . .
C88 C 1.1623(3) -0.4868(2) 0.70099(9) 0.0395 1.0000 Uani . . . .
C89 C 1.3019(2) -0.2312(2) 0.67120(7) 0.0209 1.0000 Uani . . . .
C90 C 1.3260(3) -0.1882(2) 0.64766(7) 0.0249 1.0000 Uani . . . .
C91 C 1.3936(3) -0.2156(2) 0.62896(8) 0.0320 1.0000 Uani . . . .
C92 C 1.4373(3) -0.2857(2) 0.63372(8) 0.0318 1.0000 Uani . . . .
C93 C 1.4154(3) -0.3286(2) 0.65713(9) 0.0328 1.0000 Uani . . . .
C94 C 1.3482(3) -0.3017(2) 0.67582(8) 0.0248 1.0000 Uani . . . .
C95 C 1.1102(3) -0.1045(2) 0.75038(7) 0.0221 1.0000 Uani . . . .
C96 C 1.1135(3) -0.1321(2) 0.77885(7) 0.0271 1.0000 Uani . . . .
C97 C 1.0775(3) -0.0890(3) 0.80109(8) 0.0336 1.0000 Uani . . . .
C98 C 1.0376(3) -0.0176(3) 0.79445(8) 0.0352 1.0000 Uani . . . .
C99 C 1.0332(3) 0.0128(2) 0.76636(8) 0.0300 1.0000 Uani . . . .
C100 C 1.0704(3) -0.0317(2) 0.74465(8) 0.0242 1.0000 Uani . . . .
C101 C 1.0821(4) -0.1221(3) 0.83160(8) 0.0516 1.0000 Uani . . . .
C102 C 0.9862(3) 0.0886(2) 0.75919(9) 0.0426 1.0000 Uani . . . .
C103 C 1.3086(3) -0.2506(2) 0.74641(8) 0.0281 1.0000 Uani . . . .
C104 C 1.2356(3) -0.3169(2) 0.74833(9) 0.0401 1.0000 Uani . . . .
C105 C 1.3530(3) -0.2248(3) 0.77699(8) 0.0417 1.0000 Uani . . . .
C106 C 1.3435(3) -0.0964(2) 0.72772(8) 0.0253 1.0000 Uani . . . .
C107 C 1.4495(3) -0.1203(3) 0.72166(9) 0.0374 1.0000 Uani . . . .
C108 C 1.3089(3) -0.0265(2) 0.70964(9) 0.0340 1.0000 Uani . . . .
C501 C 0.7977(5) -0.0275(4) 0.53062(14) 0.034(2) 0.592(8) Uiso . P 1 3
C502 C 0.8927(10) 0.0660(7) 0.5056(3) 0.027(3) 0.408(8) Uiso . P 1 4
C601 C 0.8692(8) 0.0719(6) 0.5004(2) 0.045(3) 0.592(8) Uiso . P 1 3
C602 C 0.7056(8) 0.0481(6) 0.5093(2) 0.042(3) 0.408(8) Uiso . P 1 4
C801 C 0.5390(8) 0.0069(6) 0.5254(2) 0.054(3) 0.487(8) Uiso . P 2 1
C802 C 0.4126(8) -0.0334(6) 0.5551(2) 0.067(3) 0.513(8) Uiso . P 2 2
C901 C 0.5290(9) -0.0775(6) 0.5691(2) 0.054(3) 0.487(8) Uiso . P 2 1
C902 C 0.5924(7) -0.0725(5) 0.56125(19) 0.044(3) 0.513(8) Uiso . P 2 2
H11 H 0.9730 0.1467 0.5490 0.0343 1.0000 Uiso R . . .
H21 H 0.9879 0.0160 0.5586 0.0658 1.0000 Uiso R . . .
H22 H 1.0658 0.0596 0.5805 0.0658 1.0000 Uiso R . . .
H23 H 0.9636 0.0293 0.5912 0.0662 1.0000 Uiso R . . .
H31 H 0.9443 0.1644 0.6088 0.0599 1.0000 Uiso R . . .
H32 H 0.9315 0.2329 0.5863 0.0600 1.0000 Uiso R . . .
H33 H 1.0377 0.1958 0.5939 0.0597 1.0000 Uiso R . . .
H41 H 0.7872 0.1033 0.5161 0.0447 0.408(8) Uiso R P 1 4
H42 H 0.8843 0.0505 0.5242 0.0536 0.592(8) Uiso R P 1 3
H71 H 0.4436 0.0053 0.5543 0.0536 0.487(8) Uiso R P 2 1
H72 H 0.5211 0.0174 0.5366 0.0536 0.513(8) Uiso R P 2 2
H101 H 0.4128 0.0443 0.6030 0.0371 1.0000 Uiso R . . .
H111 H 0.4774 -0.0039 0.6476 0.1076 1.0000 Uiso R . . .
H112 H 0.5384 -0.0391 0.6230 0.1080 1.0000 Uiso R . . .
H113 H 0.5853 0.0279 0.6425 0.1078 1.0000 Uiso R . . .
H121 H 0.5234 0.1634 0.6325 0.0648 1.0000 Uiso R . . .
H122 H 0.4211 0.1732 0.6126 0.0656 1.0000 Uiso R . . .
H123 H 0.4214 0.1312 0.6431 0.0647 1.0000 Uiso R . . .
H141 H 0.6710 0.2093 0.4943 0.0377 1.0000 Uiso R . . .
H161 H 0.8754 0.3263 0.4540 0.0467 1.0000 Uiso R . . .
H181 H 0.9263 0.2757 0.5392 0.0329 1.0000 Uiso R . . .
H191 H 0.6463 0.3080 0.4416 0.0842 1.0000 Uiso R . . .
H192 H 0.6538 0.2180 0.4412 0.0843 1.0000 Uiso R . . .
H193 H 0.7308 0.2675 0.4249 0.0839 1.0000 Uiso R . . .
H201 H 1.0526 0.3246 0.4809 0.0831 1.0000 Uiso R . . .
H202 H 1.0609 0.3275 0.5154 0.0836 1.0000 Uiso R . . .
H203 H 1.0142 0.3954 0.4971 0.0834 1.0000 Uiso R . . .
H221 H 0.3446 0.1355 0.5657 0.0360 1.0000 Uiso R . . .
H241 H 0.2460 0.2175 0.4868 0.0430 1.0000 Uiso R . . .
H261 H 0.5385 0.2206 0.5133 0.0362 1.0000 Uiso R . . .
H271 H 0.1275 0.1657 0.5161 0.0848 1.0000 Uiso R . . .
H272 H 0.1657 0.1038 0.5389 0.0851 1.0000 Uiso R . . .
H273 H 0.1531 0.1880 0.5489 0.0853 1.0000 Uiso R . . .
H281 H 0.4881 0.2643 0.4654 0.0764 1.0000 Uiso R . . .
H282 H 0.3831 0.2393 0.4515 0.0762 1.0000 Uiso R . . .
H283 H 0.3936 0.3167 0.4677 0.0768 1.0000 Uiso R . . .
H301 H 0.6190 0.3023 0.6401 0.0317 1.0000 Uiso R . . .
H311 H 0.6537 0.3390 0.6881 0.0438 1.0000 Uiso R . . .
H321 H 0.7716 0.2724 0.7183 0.0464 1.0000 Uiso R . . .
H331 H 0.8597 0.1735 0.6999 0.0428 1.0000 Uiso R . . .
H341 H 0.8271 0.1369 0.6516 0.0325 1.0000 Uiso R . . .
H361 H 0.8530 0.4266 0.5488 0.0437 1.0000 Uiso R . . .
H381 H 1.0827 0.4456 0.6103 0.0504 1.0000 Uiso R . . .
H401 H 0.8403 0.3274 0.6265 0.0386 1.0000 Uiso R . . .
H411 H 1.0343 0.5476 0.5636 0.1032 1.0000 Uiso R . . .
H412 H 1.0930 0.4752 0.5522 0.1030 1.0000 Uiso R . . .
H413 H 0.9875 0.4986 0.5361 0.1033 1.0000 Uiso R . . .
H421 H 1.0114 0.3084 0.6553 0.0877 1.0000 Uiso R . . .
H422 H 1.0879 0.3767 0.6534 0.0879 1.0000 Uiso R . . .
H423 H 0.9848 0.3909 0.6670 0.0879 1.0000 Uiso R . . .
H441 H 0.4357 0.3031 0.6109 0.0455 1.0000 Uiso R . . .
H451 H 0.2586 0.3098 0.6108 0.0570 1.0000 Uiso R . . .
H461 H 0.1692 0.3525 0.5689 0.0650 1.0000 Uiso R . . .
H471 H 0.2471 0.3867 0.5266 0.0640 1.0000 Uiso R . . .
H481 H 0.4198 0.3742 0.5281 0.0514 1.0000 Uiso R . . .
H491 H 0.5447 0.4774 0.5394 0.0645 1.0000 Uiso R . . .
H501 H 0.7047 0.3974 0.5136 0.1023 1.0000 Uiso R . . .
H502 H 0.6185 0.4417 0.4955 0.1021 1.0000 Uiso R . . .
H503 H 0.5944 0.3661 0.5123 0.1018 1.0000 Uiso R . . .
H511 H 0.7484 0.5215 0.5472 0.1371 1.0000 Uiso R . . .
H512 H 0.6561 0.5671 0.5580 0.1371 1.0000 Uiso R . . .
H513 H 0.6684 0.5587 0.5235 0.1368 1.0000 Uiso R . . .
H521 H 0.5859 0.4199 0.6206 0.0707 1.0000 Uiso R . . .
H531 H 0.4947 0.5314 0.6166 0.1188 1.0000 Uiso R . . .
H532 H 0.4569 0.4808 0.5884 0.1189 1.0000 Uiso R . . .
H533 H 0.5337 0.5494 0.5848 0.1186 1.0000 Uiso R . . .
H541 H 0.7392 0.4608 0.6278 0.1300 1.0000 Uiso R . . .
H542 H 0.7128 0.5311 0.6062 0.1302 1.0000 Uiso R . . .
H543 H 0.6652 0.5257 0.6365 0.1297 1.0000 Uiso R . . .
H551 H 0.8686 -0.3150 0.6364 0.0359 1.0000 Uiso R . . .
H561 H 0.7224 -0.3028 0.6088 0.0639 1.0000 Uiso R . . .
H562 H 0.7708 -0.2546 0.5846 0.0637 1.0000 Uiso R . . .
H563 H 0.7554 -0.2187 0.6153 0.0640 1.0000 Uiso R . . .
H571 H 0.9733 -0.3810 0.6077 0.0737 1.0000 Uiso R . . .
H572 H 0.9145 -0.3450 0.5790 0.0741 1.0000 Uiso R . . .
H573 H 0.8596 -0.3994 0.5991 0.0741 1.0000 Uiso R . . .
H581 H 1.0453 -0.2508 0.5822 0.0396 1.0000 Uiso R . . .
H591 H 0.8928 -0.2138 0.5607 0.0722 1.0000 Uiso R . . .
H592 H 0.9719 -0.1581 0.5482 0.0726 1.0000 Uiso R . . .
H593 H 0.9063 -0.1302 0.5723 0.0724 1.0000 Uiso R . . .
H601 H 1.1606 -0.1642 0.6063 0.0553 1.0000 Uiso R . . .
H602 H 1.1372 -0.1405 0.5732 0.0559 1.0000 Uiso R . . .
H603 H 1.0859 -0.0968 0.5977 0.0557 1.0000 Uiso R . . .
H611 H 0.7452 -0.2545 0.6693 0.0307 1.0000 Uiso R . . .
H621 H 0.6232 -0.1252 0.6734 0.0517 1.0000 Uiso R . . .
H622 H 0.6773 -0.1403 0.6459 0.0513 1.0000 Uiso R . . .
H623 H 0.5953 -0.1977 0.6545 0.0521 1.0000 Uiso R . . .
H631 H 0.6573 -0.1997 0.7188 0.0543 1.0000 Uiso R . . .
H632 H 0.6318 -0.2745 0.7015 0.0545 1.0000 Uiso R . . .
H633 H 0.7338 -0.2688 0.7202 0.0548 1.0000 Uiso R . . .
H641 H 0.8950 -0.0500 0.7138 0.0270 1.0000 Uiso R . . .
H651 H 0.7453 -0.1135 0.7445 0.0498 1.0000 Uiso R . . .
H652 H 0.8284 -0.0549 0.7560 0.0496 1.0000 Uiso R . . .
H653 H 0.8575 -0.1393 0.7495 0.0502 1.0000 Uiso R . . .
H661 H 0.7654 -0.0003 0.6808 0.0501 1.0000 Uiso R . . .
H662 H 0.7617 0.0305 0.7126 0.0502 1.0000 Uiso R . . .
H663 H 0.6877 -0.0334 0.7006 0.0499 1.0000 Uiso R . . .
H681 H 0.9708 0.0495 0.6805 0.0284 1.0000 Uiso R . . .
H691 H 1.0234 0.1715 0.6722 0.0374 1.0000 Uiso R . . .
H701 H 1.1653 0.1915 0.6481 0.0453 1.0000 Uiso R . . .
H711 H 1.2511 0.0886 0.6310 0.0448 1.0000 Uiso R . . .
H721 H 1.1974 -0.0333 0.6390 0.0341 1.0000 Uiso R . . .
H741 H 0.9841 -0.2353 0.7572 0.0305 1.0000 Uiso R . . .
H761 H 0.9085 -0.4573 0.7578 0.0407 1.0000 Uiso R . . .
H781 H 0.8776 -0.3406 0.6832 0.0319 1.0000 Uiso R . . .
H791 H 1.0223 -0.3928 0.7997 0.0709 1.0000 Uiso R . . .
H792 H 1.0137 -0.3050 0.8022 0.0701 1.0000 Uiso R . . .
H793 H 0.9225 -0.3567 0.8048 0.0709 1.0000 Uiso R . . .
H801 H 0.8730 -0.4827 0.6825 0.0824 1.0000 Uiso R . . .
H802 H 0.7800 -0.4849 0.7003 0.0822 1.0000 Uiso R . . .
H803 H 0.8781 -0.5260 0.7124 0.0819 1.0000 Uiso R . . .
H821 H 1.1607 -0.3147 0.6086 0.0290 1.0000 Uiso R . . .
H841 H 1.2395 -0.5082 0.6503 0.0365 1.0000 Uiso R . . .
H861 H 1.0757 -0.3521 0.6882 0.0291 1.0000 Uiso R . . .
H871 H 1.2236 -0.4287 0.5817 0.0653 1.0000 Uiso R . . .
H872 H 1.2742 -0.4955 0.6006 0.0650 1.0000 Uiso R . . .
H873 H 1.3254 -0.4152 0.6001 0.0651 1.0000 Uiso R . . .
H881 H 1.2265 -0.4827 0.7123 0.0592 1.0000 Uiso R . . .
H882 H 1.1107 -0.4713 0.7126 0.0592 1.0000 Uiso R . . .
H883 H 1.1506 -0.5396 0.6951 0.0595 1.0000 Uiso R . . .
H901 H 1.2953 -0.1408 0.6443 0.0295 1.0000 Uiso R . . .
H911 H 1.4080 -0.1860 0.6134 0.0383 1.0000 Uiso R . . .
H921 H 1.4815 -0.3046 0.6212 0.0380 1.0000 Uiso R . . .
H931 H 1.4469 -0.3768 0.6602 0.0403 1.0000 Uiso R . . .
H941 H 1.3331 -0.3324 0.6911 0.0303 1.0000 Uiso R . . .
H961 H 1.1398 -0.1807 0.7830 0.0326 1.0000 Uiso R . . .
H981 H 1.0133 0.0103 0.8094 0.0422 1.0000 Uiso R . . .
H1001 H 1.0682 -0.0115 0.7258 0.0285 1.0000 Uiso R . . .
H1011 H 1.0551 -0.0868 0.8449 0.0778 1.0000 Uiso R . . .
H1012 H 1.0446 -0.1692 0.8313 0.0776 1.0000 Uiso R . . .
H1013 H 1.1517 -0.1330 0.8381 0.0778 1.0000 Uiso R . . .
H1021 H 1.0141 0.1104 0.7424 0.0634 1.0000 Uiso R . . .
H1022 H 0.9978 0.1225 0.7758 0.0630 1.0000 Uiso R . . .
H1023 H 0.9152 0.0817 0.7546 0.0631 1.0000 Uiso R . . .
H1031 H 1.3658 -0.2693 0.7367 0.0342 1.0000 Uiso R . . .
H1041 H 1.2703 -0.3584 0.7585 0.0598 1.0000 Uiso R . . .
H1042 H 1.1808 -0.3006 0.7589 0.0598 1.0000 Uiso R . . .
H1043 H 1.2098 -0.3332 0.7292 0.0601 1.0000 Uiso R . . .
H1051 H 1.3007 -0.1997 0.7866 0.0615 1.0000 Uiso R . . .
H1052 H 1.3766 -0.2688 0.7876 0.0616 1.0000 Uiso R . . .
H1053 H 1.4078 -0.1895 0.7754 0.0616 1.0000 Uiso R . . .
H1061 H 1.3461 -0.0815 0.7481 0.0295 1.0000 Uiso R . . .
H1071 H 1.4952 -0.0794 0.7259 0.0560 1.0000 Uiso R . . .
H1072 H 1.4727 -0.1636 0.7335 0.0560 1.0000 Uiso R . . .
H1073 H 1.4507 -0.1338 0.7014 0.0558 1.0000 Uiso R . . .
H1081 H 1.3536 0.0149 0.7152 0.0507 1.0000 Uiso R . . .
H1082 H 1.2409 -0.0130 0.7125 0.0510 1.0000 Uiso R . . .
H1083 H 1.3119 -0.0380 0.6894 0.0508 1.0000 Uiso R . . .
H5011 H 0.7650 -0.0538 0.5142 0.0521 0.592(8) Uiso R P 1 3
H5012 H 0.8643 -0.0464 0.5348 0.0518 0.592(8) Uiso R P 1 3
H5013 H 0.7605 -0.0375 0.5468 0.0517 0.592(8) Uiso R P 1 3
H5021 H 0.8834 0.0310 0.4893 0.0469 0.408(8) Uiso R P 1 4
H5022 H 0.9543 0.0540 0.5175 0.0466 0.408(8) Uiso R P 1 4
H5023 H 0.8945 0.1181 0.4986 0.0464 0.408(8) Uiso R P 1 4
H6011 H 0.8418 0.0383 0.4853 0.0619 0.592(8) Uiso R P 1 3
H6012 H 0.9411 0.0651 0.5009 0.0626 0.592(8) Uiso R P 1 3
H6013 H 0.8592 0.1255 0.4967 0.0616 0.592(8) Uiso R P 1 3
H6021 H 0.6922 -0.0037 0.5041 0.0640 0.408(8) Uiso R P 1 4
H6022 H 0.6553 0.0656 0.5210 0.0640 0.408(8) Uiso R P 1 4
H6023 H 0.7034 0.0790 0.4923 0.0639 0.408(8) Uiso R P 1 4
H8011 H 0.5021 -0.0318 0.5138 0.0892 0.487(8) Uiso R P 2 1
H8012 H 0.6098 0.0001 0.5244 0.0890 0.487(8) Uiso R P 2 1
H8013 H 0.5197 0.0568 0.5180 0.0891 0.487(8) Uiso R P 2 1
H8021 H 0.4043 -0.0694 0.5393 0.0910 0.513(8) Uiso R P 2 2
H8022 H 0.4048 -0.0580 0.5735 0.0909 0.513(8) Uiso R P 2 2
H8023 H 0.3640 0.0062 0.5517 0.0909 0.513(8) Uiso R P 2 2
H9011 H 0.5988 -0.0866 0.5744 0.0935 0.487(8) Uiso R P 2 1
H9012 H 0.4931 -0.0812 0.5861 0.0940 0.487(8) Uiso R P 2 1
H9013 H 0.5046 -0.1167 0.5555 0.0942 0.487(8) Uiso R P 2 1
H9021 H 0.6599 -0.0541 0.5609 0.0570 0.513(8) Uiso R P 2 2
H9022 H 0.5793 -0.1087 0.5456 0.0567 0.513(8) Uiso R P 2 2
H9023 H 0.5853 -0.0969 0.5794 0.0565 0.513(8) Uiso R P 2 2

loop_
_atom_site_aniso_label
_atom_site_aniso_U_11
_atom_site_aniso_U_22
_atom_site_aniso_U_33
_atom_site_aniso_U_23
_atom_site_aniso_U_13
_atom_site_aniso_U_12
Co1 0.0220(3) 0.0210(3) 0.0165(2) 0.0023(2) 0.00126(19) 0.0049(2)
Co2 0.0179(2) 0.0204(3) 0.0157(2) 0.00209(19) 0.00048(18) 0.0033(2)
Ti1 0.0195(3) 0.0220(4) 0.0164(3) 0.0004(3) 0.0012(2) 0.0059(3)
Ti2 0.0151(3) 0.0173(3) 0.0135(3) 0.0011(2) 0.0015(2) 0.0018(3)
P1 0.0262(5) 0.0253(5) 0.0173(4) 0.0015(4) 0.0048(4) 0.0087(4)
P2 0.0235(5) 0.0233(5) 0.0215(5) -0.0013(4) -0.0003(4) 0.0017(4)
P3 0.0310(6) 0.0250(6) 0.0508(7) -0.0038(5) -0.0040(5) 0.0096(5)
P4 0.0235(5) 0.0249(5) 0.0178(5) -0.0028(4) -0.0026(4) 0.0043(4)
P5 0.0147(4) 0.0219(5) 0.0197(5) 0.0024(4) 0.0022(4) 0.0006(4)
P6 0.0169(5) 0.0256(5) 0.0178(4) -0.0011(4) -0.0015(4) 0.0022(4)
N1 0.0244(16) 0.0240(17) 0.0179(15) 0.0043(12) 0.0034(12) 0.0077(14)
N2 0.0227(16) 0.0226(17) 0.0185(15) -0.0001(12) -0.0014(12) 0.0042(13)
N3 0.0205(16) 0.0231(17) 0.0165(14) -0.0032(12) 0.0012(12) 0.0026(13)
N4 0.0218(17) 0.0255(18) 0.043(2) 0.0010(15) 0.0001(14) 0.0068(14)
N5 0.0255(18) 0.032(2) 0.0409(19) -0.0054(16) -0.0045(15) 0.0109(16)
N6 0.0199(15) 0.0207(16) 0.0175(14) -0.0009(12) 0.0030(12) 0.0028(13)
N7 0.0168(15) 0.0225(17) 0.0185(15) 0.0023(12) -0.0006(12) 0.0005(13)
N8 0.0199(15) 0.0195(16) 0.0142(14) 0.0004(12) -0.0009(11) 0.0041(13)
N9 0.0181(15) 0.0215(16) 0.0195(15) -0.0015(12) 0.0012(12) 0.0025(13)
N10 0.0175(15) 0.0246(17) 0.0128(14) 0.0009(12) 0.0009(11) 0.0032(13)
C1 0.029(2) 0.030(2) 0.027(2) 0.0069(17) 0.0078(16) 0.0092(18)
C2 0.030(2) 0.049(3) 0.053(3) 0.023(2) 0.005(2) 0.013(2)
C3 0.029(2) 0.058(3) 0.033(2) 0.003(2) 0.0015(18) 0.003(2)
C4 0.048(3) 0.032(2) 0.030(2) -0.0051(18) 0.0122(19) 0.006(2)
C7 0.061(3) 0.036(3) 0.037(2) -0.006(2) -0.002(2) -0.013(2)
C10 0.027(2) 0.035(2) 0.032(2) 0.0061(18) 0.0070(17) -0.0013(18)
C11 0.086(4) 0.084(4) 0.051(3) 0.041(3) 0.035(3) 0.045(3)
C12 0.040(3) 0.053(3) 0.041(3) -0.007(2) 0.018(2) -0.008(2)
C13 0.029(2) 0.030(2) 0.0173(18) 0.0036(16) 0.0064(15) 0.0072(18)
C14 0.032(2) 0.034(2) 0.028(2) 0.0019(18) 0.0046(17) 0.0067(19)
C15 0.042(3) 0.043(3) 0.022(2) 0.0050(18) 0.0056(18) 0.008(2)
C16 0.048(3) 0.046(3) 0.026(2) 0.0058(19) 0.0145(19) -0.002(2)
C17 0.038(2) 0.036(2) 0.026(2) 0.0001(17) 0.0102(18) -0.0010(19)
C18 0.030(2) 0.031(2) 0.0208(19) 0.0039(16) 0.0049(16) 0.0022(18)
C19 0.054(3) 0.081(4) 0.033(2) 0.013(2) 0.003(2) -0.006(3)
C20 0.052(3) 0.071(4) 0.045(3) 0.007(3) 0.014(2) -0.018(3)
C21 0.0225(19) 0.024(2) 0.0208(18) -0.0049(15) -0.0033(15) 0.0079(16)
C22 0.028(2) 0.033(2) 0.028(2) 0.0002(17) 0.0009(16) -0.0018(18)
C23 0.022(2) 0.041(3) 0.042(2) -0.010(2) -0.0030(18) 0.0014(19)
C24 0.032(2) 0.040(3) 0.032(2) -0.0065(19) -0.0151(18) 0.011(2)
C25 0.032(2) 0.036(2) 0.0228(19) -0.0036(17) -0.0040(16) 0.0108(19)
C26 0.026(2) 0.039(2) 0.0228(19) -0.0021(17) 0.0004(16) 0.0057(18)
C27 0.024(2) 0.076(4) 0.066(3) 0.005(3) -0.008(2) -0.006(2)
C28 0.054(3) 0.068(3) 0.028(2) 0.009(2) -0.004(2) 0.014(3)
C29 0.0216(19) 0.024(2) 0.0187(18) 0.0003(15) 0.0041(14) -0.0048(16)
C30 0.026(2) 0.032(2) 0.0231(19) -0.0020(17) 0.0024(16) 0.0030(17)
C31 0.040(2) 0.040(3) 0.030(2) -0.0139(19) 0.0086(19) 0.005(2)
C32 0.044(3) 0.051(3) 0.020(2) -0.0118(19) 0.0018(18) -0.005(2)
C33 0.042(3) 0.040(3) 0.024(2) 0.0003(18) -0.0070(18) 0.005(2)
C34 0.032(2) 0.032(2) 0.0200(19) -0.0022(16) 0.0018(16) 0.0080(18)
C35 0.027(2) 0.015(2) 0.046(2) -0.0053(17) 0.0073(18) 0.0015(16)
C36 0.044(3) 0.025(2) 0.042(2) -0.0035(19) 0.013(2) 0.004(2)
C37 0.043(3) 0.027(2) 0.058(3) -0.005(2) 0.023(2) 0.000(2)
C38 0.029(2) 0.030(2) 0.068(3) -0.011(2) 0.008(2) -0.005(2)
C39 0.033(2) 0.025(2) 0.048(3) -0.0043(19) 0.0008(19) 0.0022(19)
C40 0.028(2) 0.025(2) 0.045(2) 0.0018(18) 0.0050(18) 0.0003(18)
C41 0.067(4) 0.064(4) 0.082(4) 0.005(3) 0.028(3) -0.010(3)
C42 0.052(3) 0.054(3) 0.066(3) 0.000(3) -0.009(3) -0.014(3)
C43 0.030(2) 0.030(2) 0.043(2) -0.0118(19) -0.0041(19) 0.0112(19)
C44 0.034(2) 0.034(2) 0.047(3) -0.014(2) -0.004(2) 0.003(2)
C45 0.035(3) 0.047(3) 0.067(3) -0.026(2) 0.003(2) 0.011(2)
C46 0.030(2) 0.064(3) 0.066(3) -0.029(3) -0.005(2) 0.014(2)
C47 0.041(3) 0.057(3) 0.060(3) -0.017(3) -0.016(2) 0.023(2)
C48 0.038(3) 0.043(3) 0.046(3) -0.011(2) -0.005(2) 0.022(2)
C49 0.059(3) 0.036(3) 0.068(3) 0.018(2) 0.011(3) 0.019(2)
C50 0.091(4) 0.060(4) 0.052(3) 0.025(3) 0.002(3) 0.022(3)
C51 0.105(5) 0.040(4) 0.137(6) 0.030(4) 0.037(5) 0.015(3)
C52 0.059(3) 0.039(3) 0.079(4) -0.018(3) 0.007(3) 0.015(3)
C53 0.056(4) 0.074(4) 0.106(5) -0.051(4) -0.011(3) 0.024(3)
C54 0.064(4) 0.092(5) 0.100(5) -0.044(4) -0.022(3) 0.032(4)
C55 0.029(2) 0.031(2) 0.032(2) -0.0080(18) -0.0019(17) -0.0010(18)
C56 0.030(2) 0.049(3) 0.045(3) -0.012(2) -0.0091(19) 0.001(2)
C57 0.040(3) 0.042(3) 0.065(3) -0.025(2) -0.002(2) -0.004(2)
C58 0.040(2) 0.041(3) 0.0183(19) -0.0005(17) 0.0023(17) 0.008(2)
C59 0.053(3) 0.068(3) 0.024(2) 0.007(2) -0.006(2) 0.006(3)
C60 0.042(3) 0.044(3) 0.028(2) 0.0098(19) 0.0067(18) 0.002(2)
C61 0.0166(18) 0.028(2) 0.032(2) 0.0001(17) 0.0017(15) 0.0006(16)
C62 0.018(2) 0.041(3) 0.043(2) 0.002(2) -0.0062(17) -0.0025(18)
C63 0.022(2) 0.039(3) 0.051(3) 0.009(2) 0.0120(18) -0.0047(19)
C64 0.0194(19) 0.027(2) 0.0213(18) -0.0005(15) 0.0038(14) -0.0006(16)
C65 0.040(2) 0.039(3) 0.024(2) 0.0014(18) 0.0114(17) 0.005(2)
C66 0.039(2) 0.031(2) 0.032(2) -0.0014(18) 0.0074(18) 0.0106(19)
C67 0.0211(19) 0.0189(19) 0.0159(17) -0.0015(14) -0.0055(14) -0.0002(15)
C68 0.026(2) 0.024(2) 0.0218(18) -0.0002(15) -0.0020(15) 0.0019(17)
C69 0.035(2) 0.022(2) 0.036(2) -0.0021(17) -0.0092(18) 0.0014(18)
C70 0.041(3) 0.024(2) 0.046(3) 0.0095(19) -0.011(2) -0.013(2)
C71 0.028(2) 0.039(3) 0.045(2) 0.011(2) 0.0035(19) -0.009(2)
C72 0.025(2) 0.029(2) 0.033(2) 0.0053(17) 0.0066(17) 0.0009(17)
C73 0.0142(17) 0.024(2) 0.0260(19) 0.0044(16) 0.0081(14) 0.0027(15)
C74 0.023(2) 0.030(2) 0.0239(19) 0.0054(16) 0.0034(15) 0.0018(17)
C75 0.034(2) 0.044(3) 0.028(2) 0.0130(19) 0.0162(18) 0.010(2)
C76 0.034(2) 0.026(2) 0.045(2) 0.0133(19) 0.0194(19) 0.0011(19)
C77 0.030(2) 0.029(2) 0.041(2) 0.0047(19) 0.0112(18) 0.0000(18)
C78 0.024(2) 0.027(2) 0.029(2) 0.0036(17) 0.0074(16) 0.0003(17)
C79 0.065(3) 0.048(3) 0.028(2) 0.015(2) 0.011(2) 0.014(2)
C80 0.071(4) 0.032(3) 0.062(3) 0.003(2) 0.012(3) -0.008(3)
C81 0.0198(19) 0.022(2) 0.0235(18) -0.0046(15) 0.0002(15) -0.0002(16)
C82 0.023(2) 0.022(2) 0.030(2) 0.0014(16) 0.0050(16) 0.0013(16)
C83 0.024(2) 0.027(2) 0.038(2) -0.0095(18) 0.0101(17) 0.0004(17)
C84 0.024(2) 0.021(2) 0.048(3) -0.0035(18) -0.0011(18) 0.0062(17)
C85 0.026(2) 0.022(2) 0.038(2) 0.0047(17) -0.0018(17) -0.0005(17)
C86 0.0204(19) 0.025(2) 0.0265(19) -0.0013(16) 0.0028(15) 0.0010(16)
C87 0.039(3) 0.037(3) 0.057(3) -0.015(2) 0.019(2) 0.002(2)
C88 0.047(3) 0.025(2) 0.045(3) 0.0110(19) 0.000(2) 0.004(2)
C89 0.0137(17) 0.025(2) 0.0235(18) -0.0074(16) -0.0014(14) -0.0011(15)
C90 0.026(2) 0.021(2) 0.028(2) -0.0052(16) -0.0001(16) -0.0002(16)
C91 0.030(2) 0.039(3) 0.028(2) -0.0033(18) 0.0092(17) -0.012(2)
C92 0.020(2) 0.040(3) 0.036(2) -0.0143(19) 0.0056(17) -0.0001(19)
C93 0.027(2) 0.030(2) 0.042(2) -0.0084(19) 0.0009(18) 0.0080(18)
C94 0.023(2) 0.028(2) 0.0231(19) -0.0021(16) -0.0001(15) 0.0055(17)
C95 0.0191(18) 0.031(2) 0.0161(17) -0.0023(15) 0.0005(14) -0.0022(17)
C96 0.029(2) 0.033(2) 0.0192(18) 0.0003(16) 0.0020(16) -0.0053(18)
C97 0.034(2) 0.047(3) 0.0193(19) -0.0071(18) 0.0041(16) -0.012(2)
C98 0.034(2) 0.047(3) 0.026(2) -0.0170(19) 0.0092(17) -0.005(2)
C99 0.028(2) 0.033(2) 0.028(2) -0.0100(17) 0.0032(17) -0.0014(18)
C100 0.0184(19) 0.032(2) 0.0220(18) -0.0050(16) -0.0020(15) 0.0005(17)
C101 0.065(3) 0.069(3) 0.022(2) -0.005(2) 0.010(2) -0.025(3)
C102 0.039(3) 0.043(3) 0.046(3) -0.014(2) 0.005(2) 0.002(2)
C103 0.024(2) 0.034(2) 0.026(2) 0.0036(17) -0.0025(16) 0.0096(18)
C104 0.050(3) 0.035(3) 0.033(2) 0.0093(19) -0.002(2) 0.007(2)
C105 0.046(3) 0.051(3) 0.025(2) 0.007(2) -0.0105(19) 0.007(2)
C106 0.0201(19) 0.030(2) 0.0254(19) -0.0076(16) 0.0001(15) -0.0013(17)
C107 0.019(2) 0.047(3) 0.045(2) -0.010(2) -0.0006(18) -0.0064(19)
C108 0.026(2) 0.031(2) 0.045(2) -0.0038(19) 0.0037(18) -0.0061(18)

loop_
_atom_type_symbol
_atom_type_scat_dispersion_real
_atom_type_scat_dispersion_imag
_atom_type_scat_Cromer_Mann_a1
_atom_type_scat_Cromer_Mann_b1
_atom_type_scat_Cromer_Mann_a2
_atom_type_scat_Cromer_Mann_b2
_atom_type_scat_Cromer_Mann_a3
_atom_type_scat_Cromer_Mann_b3
_atom_type_scat_Cromer_Mann_a4
_atom_type_scat_Cromer_Mann_b4
_atom_type_scat_Cromer_Mann_c
_atom_type_scat_source
C 0.0033 0.0016 2.3100 20.8439 1.0200 10.2075 1.5886 0.5687 0.8650 51.6512 0.2156 'International Tables Vol C 4.2.6.8 and 6.1.1.4'
H 0.0000 0.0000 0.4930 10.5109 0.3229 26.1257 0.1402 3.1424 0.0408 57.7998 0.0030 'International Tables Vol C 4.2.6.8 and 6.1.1.4'
N 0.0061 0.0033 12.2126 0.0057 3.1322 9.8933 2.0125 28.9975 1.1663 0.5826 -11.5290 'International Tables Vol C 4.2.6.8 and 6.1.1.4'
P 0.1023 0.0942 6.4345 1.9067 4.1791 27.1570 1.7800 0.5260 1.4908 68.1645 1.1149 'International Tables Vol C 4.2.6.8 and 6.1.1.4'
Ti 0.2776 0.4457 9.7595 7.8508 7.3558 0.5000 1.6991 35.6338 1.9021 116.1050 1.2807 'International Tables Vol C 4.2.6.8 and 6.1.1.4'
Co 0.3494 0.9721 12.2841 4.2791 7.3409 0.2784 4.0034 13.5359 2.3488 71.1692 1.0118 'International Tables Vol C 4.2.6.8 and 6.1.1.4'

loop_
_geom_angle_atom_site_label_1
_geom_angle_atom_site_label_2
_geom_angle_atom_site_label_3
_geom_angle
_geom_angle_publ_flag
Ti1 Co1 P1 71.89(3) yes
Ti1 Co1 P2 74.18(3) yes
P1 Co1 P2 106.28(4) yes
Ti1 Co1 N3 40.59(8) yes
P1 Co1 N3 99.98(9) yes
P2 Co1 N3 93.30(9) yes
Ti1 Co1 N11 172.58(9) yes
P1 Co1 N11 104.42(9) yes
P2 Co1 N11 113.20(9) yes
N3 Co1 N11 136.45(12) yes
Ti2 Co2 P4 72.67(3) yes
Ti2 Co2 P5 72.69(3) yes
P4 Co2 P5 102.66(4) yes
Ti2 Co2 N6 40.18(8) yes
P4 Co2 N6 97.92(9) yes
P5 Co2 N6 96.67(8) yes
Ti2 Co2 N12 169.66(9) yes
P4 Co2 N12 115.56(9) yes
P5 Co2 N12 109.94(9) yes
N6 Co2 N12 129.88(12) yes
Co1 Ti1 P1 45.84(2) yes
Co1 Ti1 P2 44.93(2) yes
P1 Ti1 P2 73.08(3) yes
Co1 Ti1 P3 156.89(3) yes
P1 Ti1 P3 140.55(4) yes
P2 Ti1 P3 145.52(4) yes
Co1 Ti1 N1 77.57(8) yes
P1 Ti1 N1 31.73(8) yes
P2 Ti1 N1 97.09(9) yes
P3 Ti1 N1 112.12(9) yes
Co1 Ti1 N2 75.21(8) yes
P1 Ti1 N2 91.65(8) yes
P2 Ti1 N2 30.74(8) yes
P3 Ti1 N2 120.16(8) yes
N1 Ti1 N2 103.12(12) yes
Co1 Ti1 N3 43.86(9) yes
P1 Ti1 N3 80.02(9) yes
P2 Ti1 N3 72.32(9) yes
P3 Ti1 N3 113.51(9) yes
N1 Ti1 N3 107.00(12) yes
Co1 Ti1 N4 130.71(8) yes
P1 Ti1 N4 110.66(9) yes
P2 Ti1 N4 169.70(9) yes
P3 Ti1 N4 33.66(8) yes
N1 Ti1 N4 90.09(12) yes
Co1 Ti1 N5 151.13(10) yes
P1 Ti1 N5 159.48(9) yes
P2 Ti1 N5 112.78(10) yes
P3 Ti1 N5 33.62(9) yes
N1 Ti1 N5 129.27(12) yes
N2 Ti1 N3 99.39(12) yes
N2 Ti1 N4 153.46(12) yes
N3 Ti1 N4 98.54(12) yes
N2 Ti1 N5 86.76(12) yes
N3 Ti1 N5 120.43(12) yes
N4 Ti1 N5 67.27(12) yes
Co2 Ti2 P4 45.73(2) yes
Co2 Ti2 P5 45.46(2) yes
P4 Ti2 P5 71.50(3) yes
Co2 Ti2 P6 153.95(3) yes
P4 Ti2 P6 147.82(3) yes
P5 Ti2 P6 140.14(3) yes
Co2 Ti2 N6 43.83(9) yes
P4 Ti2 N6 77.91(9) yes
P5 Ti2 N6 76.65(9) yes
P6 Ti2 N6 110.30(9) yes
Co2 Ti2 N7 76.06(8) yes
P4 Ti2 N7 87.43(8) yes
P5 Ti2 N7 31.64(8) yes
P6 Ti2 N7 117.66(8) yes
N6 Ti2 N7 106.72(12) yes
Co2 Ti2 N8 77.34(8) yes
P4 Ti2 N8 31.62(8) yes
P5 Ti2 N8 95.36(8) yes
P6 Ti2 N8 119.33(8) yes
N6 Ti2 N8 103.43(11) yes
Co2 Ti2 N9 143.93(8) yes
P4 Ti2 N9 113.95(8) yes
P5 Ti2 N9 170.49(8) yes
P6 Ti2 N9 33.88(7) yes
N6 Ti2 N9 111.69(12) yes
Co2 Ti2 N10 133.87(8) yes
P4 Ti2 N10 177.84(8) yes
P5 Ti2 N10 106.73(8) yes
P6 Ti2 N10 33.75(7) yes
N6 Ti2 N10 103.00(12) yes
N7 Ti2 N8 97.64(11) yes
N7 Ti2 N9 138.95(11) yes
N8 Ti2 N9 87.22(11) yes
N7 Ti2 N10 90.42(10) yes
N8 Ti2 N10 148.75(11) yes
N9 Ti2 N10 67.62(10) yes
Co1 P1 Ti1 62.27(3) yes
Co1 P1 N1 101.27(10) yes
Co1 P1 C1 112.54(12) yes
Ti1 P1 C1 121.69(13) yes
N1 P1 C1 107.99(16) yes
Co1 P1 C4 124.03(14) yes
Ti1 P1 C4 128.88(14) yes
N1 P1 C4 107.36(17) yes
C1 P1 C4 102.87(18) yes
Co1 P2 Ti1 60.89(3) yes
Co1 P2 N2 99.32(11) yes
Co1 P2 C7 123.62(16) yes
Ti1 P2 C7 135.16(14) yes
N2 P2 C7 108.49(17) yes
Co1 P2 C10 112.77(13) yes
Ti1 P2 C10 117.45(13) yes
N2 P2 C10 110.76(16) yes
C7 P2 C10 101.8(2) yes
Ti1 P3 N4 48.04(12) yes
Ti1 P3 N5 47.82(11) yes
N4 P3 N5 95.85(17) yes
Ti1 P3 C49 126.80(17) yes
N4 P3 C49 116.9(2) yes
N5 P3 C49 111.2(2) yes
Ti1 P3 C52 125.01(18) yes
N4 P3 C52 114.3(2) yes
N5 P3 C52 110.2(2) yes
C49 P3 C52 107.8(2) yes
Co2 P4 Ti2 61.60(3) yes
Co2 P4 N8 101.14(10) yes
Co2 P4 C55 119.18(13) yes
Ti2 P4 C55 124.32(13) yes
N8 P4 C55 107.08(16) yes
Co2 P4 C58 116.02(14) yes
Ti2 P4 C58 126.79(13) yes
N8 P4 C58 109.44(16) yes
C55 P4 C58 103.53(18) yes
Co2 P5 Ti2 61.84(3) yes
Co2 P5 N7 99.86(10) yes
Co2 P5 C61 121.59(12) yes
Ti2 P5 C61 139.56(12) yes
N7 P5 C61 110.63(16) yes
Co2 P5 C64 109.92(12) yes
Ti2 P5 C64 107.16(11) yes
N7 P5 C64 105.63(15) yes
C61 P5 C64 108.01(16) yes
Ti2 P6 N9 47.67(10) yes
Ti2 P6 N10 48.05(9) yes
N9 P6 N10 95.70(14) yes
Ti2 P6 C103 129.47(13) yes
N9 P6 C103 112.44(16) yes
N10 P6 C103 116.86(16) yes
Ti2 P6 C106 126.27(12) yes
N9 P6 C106 115.15(16) yes
N10 P6 C106 112.92(16) yes
C103 P6 C106 104.24(17) yes
P1 N1 Ti1 109.27(14) yes
P1 N1 C13 119.9(2) yes
Ti1 N1 C13 130.9(2) yes
P2 N2 Ti1 110.15(14) yes
P2 N2 C21 123.1(2) yes
Ti1 N2 C21 126.3(2) yes
Co1 N3 Ti1 95.55(12) yes
Co1 N3 C29 120.1(2) yes
Ti1 N3 C29 144.3(2) yes
Ti1 N4 P3 98.30(15) yes
Ti1 N4 C35 135.1(2) yes
P3 N4 C35 125.9(3) yes
Ti1 N5 P3 98.57(15) yes
Ti1 N5 C43 137.9(3) yes
P3 N5 C43 122.7(3) yes
Co2 N6 Ti2 95.99(13) yes
Co2 N6 C67 111.4(2) yes
Ti2 N6 C67 152.4(2) yes
P5 N7 Ti2 108.78(14) yes
P5 N7 C73 125.0(2) yes
Ti2 N7 C73 124.4(2) yes
P4 N8 Ti2 108.81(14) yes
P4 N8 C81 125.7(2) yes
Ti2 N8 C81 124.5(2) yes
Ti2 N9 P6 98.45(13) yes
Ti2 N9 C89 136.6(2) yes
P6 N9 C89 124.7(2) yes
Ti2 N10 P6 98.19(13) yes
Ti2 N10 C95 133.2(2) yes
P6 N10 C95 126.5(2) yes
Co1 N11 N12 171.9(3) yes
Co2 N12 N11 167.1(3) yes
P1 C1 C2 111.4(3) yes
P1 C1 C3 111.0(3) yes
C2 C1 C3 109.7(3) yes
P1 C1 H11 107.7 no
C2 C1 H11 108.4 no
C3 C1 H11 108.6 no
C1 C2 H21 109.9 no
C1 C2 H22 109.1 no
H21 C2 H22 108.8 no
C1 C2 H23 109.1 no
H21 C2 H23 109.6 no
H22 C2 H23 110.3 no
C1 C3 H31 108.6 no
C1 C3 H32 109.9 no
H31 C3 H32 109.6 no
C1 C3 H33 110.1 no
H31 C3 H33 109.8 no
H32 C3 H33 108.9 no
P1 C4 C501 114.6(4) yes
P1 C4 C601 118.1(5) yes
C501 C4 C601 112.0(6) yes
P1 C4 H42 93.2 no
C501 C4 H42 90.2 no
C601 C4 H42 48.5 no
P1 C4 C502 112.1(5) yes
P1 C4 C602 115.0(5) yes
C502 C4 C602 116.8(7) yes
P1 C4 H41 77.7 no
C502 C4 H41 77.0 no
C602 C4 H41 74.6 no
P2 C7 C801 116.0(5) yes
P2 C7 C901 112.1(5) yes
C801 C7 C901 116.5(7) yes
P2 C7 H71 103.4 no
C801 C7 H71 103.6 no
C901 C7 H71 103.0 no
P2 C7 C802 123.0(5) yes
P2 C7 C902 106.9(4) yes
C802 C7 C902 106.4(6) yes
P2 C7 H72 106.5 no
C802 C7 H72 106.3 no
C902 C7 H72 106.8 no
P2 C10 C11 109.5(3) yes
P2 C10 C12 112.0(3) yes
C11 C10 C12 110.8(4) yes
P2 C10 H101 107.9 no
C11 C10 H101 107.5 no
C12 C10 H101 108.9 no
C10 C11 H111 109.7 no
C10 C11 H112 108.8 no
H111 C11 H112 110.6 no
C10 C11 H113 108.0 no
H111 C11 H113 110.5 no
H112 C11 H113 109.2 no
C10 C12 H121 109.4 no
C10 C12 H122 109.2 no
H121 C12 H122 109.6 no
C10 C12 H123 110.1 no
H121 C12 H123 109.8 no
H122 C12 H123 108.8 no
N1 C13 C14 120.3(3) yes
N1 C13 C18 122.2(3) yes
C14 C13 C18 117.4(3) yes
C13 C14 C15 122.3(4) yes
C13 C14 H141 118.9 no
C15 C14 H141 118.8 no
C14 C15 C16 118.1(4) yes
C14 C15 C19 120.1(4) yes
C16 C15 C19 121.8(4) yes
C15 C16 C17 121.4(4) yes
C15 C16 H161 118.5 no
C17 C16 H161 120.1 no
C16 C17 C18 118.8(4) yes
C16 C17 C20 121.4(4) yes
C18 C17 C20 119.7(4) yes
C17 C18 C13 122.0(3) yes
C17 C18 H181 119.1 no
C13 C18 H181 118.9 no
C15 C19 H191 108.7 no
C15 C19 H192 110.0 no
H191 C19 H192 108.3 no
C15 C19 H193 111.1 no
H191 C19 H193 109.6 no
H192 C19 H193 109.0 no
C17 C20 H201 109.5 no
C17 C20 H202 111.6 no
H201 C20 H202 110.4 no
C17 C20 H203 108.3 no
H201 C20 H203 108.9 no
H202 C20 H203 108.0 no
N2 C21 C22 123.4(3) yes
N2 C21 C26 118.8(3) yes
C22 C21 C26 117.8(3) yes
C21 C22 C23 121.0(4) yes
C21 C22 H221 119.4 no
C23 C22 H221 119.5 no
C22 C23 C24 119.3(4) yes
C22 C23 C27 119.7(4) yes
C24 C23 C27 121.0(4) yes
C23 C24 C25 120.9(3) yes
C23 C24 H241 119.7 no
C25 C24 H241 119.4 no
C24 C25 C26 118.5(4) yes
C24 C25 C28 120.8(3) yes
C26 C25 C28 120.7(4) yes
C21 C26 C25 122.5(4) yes
C21 C26 H261 118.7 no
C25 C26 H261 118.8 no
C23 C27 H271 109.4 no
C23 C27 H272 110.6 no
H271 C27 H272 108.7 no
C23 C27 H273 110.7 no
H271 C27 H273 109.3 no
H272 C27 H273 108.2 no
C25 C28 H281 110.5 no
C25 C28 H282 109.2 no
H281 C28 H282 108.1 no
C25 C28 H283 110.3 no
H281 C28 H283 110.2 no
H282 C28 H283 108.5 no
N3 C29 C30 120.9(3) yes
N3 C29 C34 122.1(3) yes
C30 C29 C34 116.9(3) yes
C29 C30 C31 121.6(4) yes
C29 C30 H301 119.4 no
C31 C30 H301 119.0 no
C30 C31 C32 120.2(4) yes
C30 C31 H311 119.8 no
C32 C31 H311 120.1 no
C31 C32 C33 119.4(4) yes
C31 C32 H321 120.6 no
C33 C32 H321 120.0 no
C32 C33 C34 121.0(4) yes
C32 C33 H331 119.4 no
C34 C33 H331 119.5 no
C29 C34 C33 120.9(4) yes
C29 C34 H341 118.7 no
C33 C34 H341 120.5 no
N4 C35 C36 121.5(4) yes
N4 C35 C40 119.9(3) yes
C36 C35 C40 118.6(4) yes
C35 C36 C37 120.8(4) yes
C35 C36 H361 120.2 no
C37 C36 H361 119.0 no
C36 C37 C38 119.0(4) yes
C36 C37 C41 118.4(4) yes
C38 C37 C41 122.6(4) yes
C37 C38 C39 121.5(4) yes
C37 C38 H381 121.1 no
C39 C38 H381 117.4 no
C38 C39 C40 118.6(4) yes
C38 C39 C42 121.3(4) yes
C40 C39 C42 120.1(4) yes
C35 C40 C39 121.3(4) yes
C35 C40 H401 119.2 no
C39 C40 H401 119.4 no
C37 C41 H411 109.0 no
C37 C41 H412 110.1 no
H411 C41 H412 109.1 no
C37 C41 H413 111.6 no
H411 C41 H413 109.0 no
H412 C41 H413 108.0 no
C39 C42 H421 109.6 no
C39 C42 H422 109.6 no
H421 C42 H422 108.6 no
C39 C42 H423 110.6 no
H421 C42 H423 109.6 no
H422 C42 H423 108.8 no
N5 C43 C44 119.7(4) yes
N5 C43 C48 122.2(4) yes
C44 C43 C48 118.1(4) yes
C43 C44 C45 121.6(4) yes
C43 C44 H441 121.2 no
C45 C44 H441 117.3 no
C44 C45 C46 119.0(5) yes
C44 C45 H451 122.5 no
C46 C45 H451 118.5 no
C45 C46 C47 120.5(4) yes
C45 C46 H461 118.9 no
C47 C46 H461 120.6 no
C46 C47 C48 119.6(4) yes
C46 C47 H471 122.2 no
C48 C47 H471 118.2 no
C43 C48 C47 121.2(5) yes
C43 C48 H481 118.7 no
C47 C48 H481 120.1 no
P3 C49 C50 110.4(3) yes
P3 C49 C51 116.8(4) yes
C50 C49 C51 111.1(5) yes
P3 C49 H491 105.5 no
C50 C49 H491 108.8 no
C51 C49 H491 103.6 no
C49 C50 H501 110.7 no
C49 C50 H502 112.5 no
H501 C50 H502 106.9 no
C49 C50 H503 110.4 no
H501 C50 H503 107.5 no
H502 C50 H503 108.5 no
C49 C51 H511 109.2 no
C49 C51 H512 110.4 no
H511 C51 H512 109.1 no
C49 C51 H513 108.0 no
H511 C51 H513 109.1 no
H512 C51 H513 110.9 no
P3 C52 C53 111.6(4) yes
P3 C52 C54 118.4(4) yes
C53 C52 C54 110.8(4) yes
P3 C52 H521 106.7 no
C53 C52 H521 105.9 no
C54 C52 H521 102.2 no
C52 C53 H531 108.5 no
C52 C53 H532 110.0 no
H531 C53 H532 110.7 no
C52 C53 H533 107.1 no
H531 C53 H533 112.3 no
H532 C53 H533 108.3 no
C52 C54 H541 108.5 no
C52 C54 H542 105.2 no
H541 C54 H542 111.9 no
C52 C54 H543 109.5 no
H541 C54 H543 110.4 no
H542 C54 H543 111.1 no
P4 C55 C56 111.9(3) yes
P4 C55 C57 116.4(3) yes
C56 C55 C57 110.8(3) yes
P4 C55 H551 104.3 no
C56 C55 H551 105.6 no
C57 C55 H551 106.8 no
C55 C56 H561 109.6 no
C55 C56 H562 110.5 no
H561 C56 H562 109.4 no
C55 C56 H563 111.4 no
H561 C56 H563 107.2 no
H562 C56 H563 108.7 no
C55 C57 H571 108.9 no
C55 C57 H572 110.7 no
H571 C57 H572 111.4 no
C55 C57 H573 107.0 no
H571 C57 H573 109.5 no
H572 C57 H573 109.2 no
P4 C58 C59 111.7(3) yes
P4 C58 C60 109.5(3) yes
C59 C58 C60 110.7(4) yes
P4 C58 H581 108.0 no
C59 C58 H581 108.9 no
C60 C58 H581 107.9 no
C58 C59 H591 108.6 no
C58 C59 H592 109.3 no
H591 C59 H592 110.8 no
C58 C59 H593 110.3 no
H591 C59 H593 109.0 no
H592 C59 H593 108.9 no
C58 C60 H601 111.3 no
C58 C60 H602 109.4 no
H601 C60 H602 109.2 no
C58 C60 H603 109.5 no
H601 C60 H603 108.9 no
H602 C60 H603 108.5 no
P5 C61 C62 109.6(3) yes
P5 C61 C63 119.1(3) yes
C62 C61 C63 109.4(3) yes
P5 C61 H611 105.6 no
C62 C61 H611 105.7 no
C63 C61 H611 106.6 no
C61 C62 H621 109.4 no
C61 C62 H622 111.2 no
H621 C62 H622 107.0 no
C61 C62 H623 111.1 no
H621 C62 H623 109.1 no
H622 C62 H623 108.9 no
C61 C63 H631 111.4 no
C61 C63 H632 107.6 no
H631 C63 H632 108.2 no
C61 C63 H633 111.2 no
H631 C63 H633 110.6 no
H632 C63 H633 107.7 no
P5 C64 C65 117.6(3) yes
P5 C64 C66 114.0(2) yes
C65 C64 C66 111.0(3) yes
P5 C64 H641 102.7 no
C65 C64 H641 104.4 no
C66 C64 H641 105.6 no
C64 C65 H651 110.6 no
C64 C65 H652 109.2 no
H651 C65 H652 109.9 no
C64 C65 H653 109.2 no
H651 C65 H653 109.4 no
H652 C65 H653 108.5 no
C64 C66 H661 110.4 no
C64 C66 H662 109.8 no
H661 C66 H662 109.5 no
C64 C66 H663 109.5 no
H661 C66 H663 108.7 no
H662 C66 H663 109.0 no
N6 C67 C68 122.1(3) yes
N6 C67 C72 121.4(3) yes
C68 C67 C72 116.6(3) yes
C67 C68 C69 121.9(3) yes
C67 C68 H681 118.7 no
C69 C68 H681 119.3 no
C68 C69 C70 120.2(4) yes
C68 C69 H691 119.7 no
C70 C69 H691 120.1 no
C69 C70 C71 119.6(4) yes
C69 C70 H701 120.7 no
C71 C70 H701 119.6 no
C70 C71 C72 120.2(4) yes
C70 C71 H711 120.6 no
C72 C71 H711 119.2 no
C67 C72 C71 121.5(4) yes
C67 C72 H721 119.5 no
C71 C72 H721 119.0 no
N7 C73 C74 121.5(3) yes
N7 C73 C78 120.4(3) yes
C74 C73 C78 118.1(3) yes
C73 C74 C75 120.6(4) yes
C73 C74 H741 119.8 no
C75 C74 H741 119.7 no
C74 C75 C76 119.4(3) yes
C74 C75 C79 119.8(4) yes
C76 C75 C79 120.8(4) yes
C75 C76 C77 121.5(4) yes
C75 C76 H761 119.3 no
C77 C76 H761 119.2 no
C76 C77 C78 118.3(4) yes
C76 C77 C80 121.5(4) yes
C78 C77 C80 120.2(4) yes
C73 C78 C77 122.1(3) yes
C73 C78 H781 118.7 no
C77 C78 H781 119.2 no
C75 C79 H791 110.6 no
C75 C79 H792 113.4 no
H791 C79 H792 108.5 no
C75 C79 H793 109.4 no
H791 C79 H793 106.7 no
H792 C79 H793 108.1 no
C77 C80 H801 110.8 no
C77 C80 H802 110.5 no
H801 C80 H802 109.0 no
C77 C80 H803 108.3 no
H801 C80 H803 109.4 no
H802 C80 H803 108.7 no
N8 C81 C82 123.6(3) yes
N8 C81 C86 118.9(3) yes
C82 C81 C86 117.5(3) yes
C81 C82 C83 121.6(3) yes
C81 C82 H821 119.4 no
C83 C82 H821 119.1 no
C82 C83 C84 119.0(3) yes
C82 C83 C87 120.2(4) yes
C84 C83 C87 120.8(4) yes
C83 C84 C85 121.5(4) yes
C83 C84 H841 119.2 no
C85 C84 H841 119.3 no
C84 C85 C86 118.3(3) yes
C84 C85 C88 120.9(4) yes
C86 C85 C88 120.8(4) yes
C81 C86 C85 122.1(3) yes
C81 C86 H861 118.3 no
C85 C86 H861 119.6 no
C83 C87 H871 110.2 no
C83 C87 H872 110.3 no
H871 C87 H872 109.5 no
C83 C87 H873 110.2 no
H871 C87 H873 108.0 no
H872 C87 H873 108.5 no
C85 C88 H881 110.9 no
C85 C88 H882 109.6 no
H881 C88 H882 109.5 no
C85 C88 H883 108.6 no
H881 C88 H883 109.5 no
H882 C88 H883 108.7 no
N9 C89 C90 119.6(3) yes
N9 C89 C94 122.3(3) yes
C90 C89 C94 118.0(3) yes
C89 C90 C91 120.8(4) yes
C89 C90 H901 118.8 no
C91 C90 H901 120.4 no
C90 C91 C92 120.2(4) yes
C90 C91 H911 119.0 no
C92 C91 H911 120.9 no
C91 C92 C93 119.8(4) yes
C91 C92 H921 120.6 no
C93 C92 H921 119.6 no
C92 C93 C94 120.4(4) yes
C92 C93 H931 118.8 no
C94 C93 H931 120.9 no
C89 C94 C93 120.8(4) yes
C89 C94 H941 120.4 no
C93 C94 H941 118.7 no
N10 C95 C96 122.1(3) yes
N10 C95 C100 119.6(3) yes
C96 C95 C100 118.1(3) yes
C95 C96 C97 121.4(4) yes
C95 C96 H961 119.1 no
C97 C96 H961 119.4 no
C96 C97 C98 118.7(3) yes
C96 C97 C101 119.3(4) yes
C98 C97 C101 122.1(4) yes
C97 C98 C99 122.1(4) yes
C97 C98 H981 117.8 no
C99 C98 H981 120.0 no
C98 C99 C100 117.7(4) yes
C98 C99 C102 121.6(4) yes
C100 C99 C102 120.6(4) yes
C95 C100 C99 121.9(3) yes
C95 C100 H1001 119.8 no
C99 C100 H1001 118.3 no
C97 C101 H1011 111.1 no
C97 C101 H1012 109.6 no
H1011 C101 H1012 109.3 no
C97 C101 H1013 108.5 no
H1011 C101 H1013 109.6 no
H1012 C101 H1013 108.6 no
C99 C102 H1021 110.0 no
C99 C102 H1022 109.7 no
H1021 C102 H1022 110.1 no
C99 C102 H1023 109.0 no
H1021 C102 H1023 108.8 no
H1022 C102 H1023 109.3 no
P6 C103 C104 111.2(3) yes
P6 C103 C105 115.7(3) yes
C104 C103 C105 111.3(3) yes
P6 C103 H1031 104.7 no
C104 C103 H1031 107.8 no
C105 C103 H1031 105.5 no
C103 C104 H1041 108.7 no
C103 C104 H1042 109.2 no
H1041 C104 H1042 109.6 no
C103 C104 H1043 110.5 no
H1041 C104 H1043 109.8 no
H1042 C104 H1043 109.0 no
C103 C105 H1051 108.5 no
C103 C105 H1052 108.3 no
H1051 C105 H1052 110.7 no
C103 C105 H1053 110.4 no
H1051 C105 H1053 109.4 no
H1052 C105 H1053 109.6 no
P6 C106 C107 112.4(3) yes
P6 C106 C108 111.8(2) yes
C107 C106 C108 111.0(3) yes
P6 C106 H1061 106.8 no
C107 C106 H1061 107.4 no
C108 C106 H1061 107.1 no
C106 C107 H1071 110.3 no
C106 C107 H1072 111.4 no
H1071 C107 H1072 107.9 no
C106 C107 H1073 110.1 no
H1071 C107 H1073 108.2 no
H1072 C107 H1073 108.8 no
C106 C108 H1081 108.0 no
C106 C108 H1082 111.3 no
H1081 C108 H1082 110.6 no
C106 C108 H1083 109.0 no
H1081 C108 H1083 109.7 no
H1082 C108 H1083 108.2 no
C4 C501 H5011 109.6 no
C4 C501 H5012 109.9 no
H5011 C501 H5012 110.0 no
C4 C501 H5013 111.0 no
H5011 C501 H5013 107.2 no
H5012 C501 H5013 109.2 no
C4 C502 H5021 106.6 no
C4 C502 H5022 108.9 no
H5021 C502 H5022 110.0 no
C4 C502 H5023 111.0 no
H5021 C502 H5023 110.1 no
H5022 C502 H5023 110.2 no
C4 C601 H42 46.6 no
C4 C601 H6011 100.4 no
H42 C601 H6011 120.8 no
C4 C601 H6012 128.0 no
H42 C601 H6012 81.5 no
H6011 C601 H6012 104.9 no
C4 C601 H6013 104.5 no
H42 C601 H6013 119.4 no
H6011 C601 H6013 115.6 no
H6012 C601 H6013 104.3 no
C4 C602 H6021 109.2 no
C4 C602 H6022 110.5 no
H6021 C602 H6022 108.8 no
C4 C602 H6023 109.5 no
H6021 C602 H6023 110.3 no
H6022 C602 H6023 108.5 no
C7 C801 H8011 108.2 no
C7 C801 H8012 110.2 no
H8011 C801 H8012 109.9 no
C7 C801 H8013 110.2 no
H8011 C801 H8013 109.3 no
H8012 C801 H8013 109.1 no
C7 C802 H8021 107.8 no
C7 C802 H8022 109.5 no
H8021 C802 H8022 111.0 no
C7 C802 H8023 109.8 no
H8021 C802 H8023 108.6 no
H8022 C802 H8023 110.1 no
C7 C901 H9011 110.2 no
C7 C901 H9012 110.1 no
H9011 C901 H9012 109.2 no
C7 C901 H9013 110.5 no
H9011 C901 H9013 108.2 no
H9012 C901 H9013 108.4 no
C7 C902 H9021 109.1 no
C7 C902 H9022 108.6 no
H9021 C902 H9022 108.1 no
C7 C902 H9023 111.5 no
H9021 C902 H9023 109.8 no
H9022 C902 H9023 109.7 no
C4 H42 C601 84.9 no

loop_
_geom_bond_atom_site_label_1
_geom_bond_atom_site_label_2
_geom_bond_distance
_geom_bond_publ_flag
Co1 Ti1 2.8119(8) yes
Co1 P1 2.2787(10) yes
Co1 P2 2.2728(11) yes
Co1 N3 1.958(3) yes
Co1 N11 1.891(3) yes
Co2 Ti2 2.8043(7) yes
Co2 P4 2.2828(10) yes
Co2 P5 2.2672(10) yes
Co2 N6 1.953(3) yes
Co2 N12 1.898(3) yes
Ti1 P1 3.0193(11) yes
Ti1 P2 3.0965(12) yes
Ti1 P3 2.8625(13) yes
Ti1 N1 2.013(3) yes
Ti1 N2 2.081(3) yes
Ti1 N3 1.838(3) yes
Ti1 N4 2.151(3) yes
Ti1 N5 2.145(3) yes
Ti2 P4 3.0433(10) yes
Ti2 P5 3.0366(11) yes
Ti2 P6 2.8677(10) yes
Ti2 N6 1.819(3) yes
Ti2 N7 2.044(3) yes
Ti2 N8 2.048(3) yes
Ti2 N9 2.143(3) yes
Ti2 N10 2.155(3) yes
P1 N1 1.682(3) yes
P1 C1 1.849(4) yes
P1 C4 1.867(4) yes
P2 N2 1.686(3) yes
P2 C7 1.856(4) yes
P2 C10 1.876(4) yes
P3 N4 1.603(3) yes
P3 N5 1.603(4) yes
P3 C49 1.832(5) yes
P3 C52 1.845(5) yes
P4 N8 1.686(3) yes
P4 C55 1.859(4) yes
P4 C58 1.869(4) yes
P5 N7 1.683(3) yes
P5 C61 1.851(4) yes
P5 C64 1.859(4) yes
P6 N9 1.616(3) yes
P6 N10 1.610(3) yes
P6 C103 1.826(4) yes
P6 C106 1.821(4) yes
N1 C13 1.428(4) yes
N2 C21 1.421(4) yes
N3 C29 1.391(4) yes
N4 C35 1.421(5) yes
N5 C43 1.432(5) yes
N6 C67 1.398(4) yes
N7 C73 1.429(4) yes
N8 C81 1.423(4) yes
N9 C89 1.427(4) yes
N10 C95 1.411(4) yes
N11 N12 1.065(4) yes
C1 C2 1.532(5) yes
C1 C3 1.528(5) yes
C1 H11 0.980 no
C2 H21 0.970 no
C2 H22 0.968 no
C2 H23 0.966 no
C3 H31 0.970 no
C3 H32 0.968 no
C3 H33 0.961 no
C4 C501 1.440(8) yes
C4 C601 1.541(10) yes
C4 H42 1.124 no
C4 C502 1.591(12) yes
C4 C602 1.392(11) yes
C4 H41 0.965 no
C7 C801 1.468(10) yes
C7 C901 1.478(11) yes
C7 H71 0.950 no
C7 C802 1.472(11) yes
C7 C902 1.633(10) yes
C7 H72 0.950 no
C10 C11 1.518(6) yes
C10 C12 1.503(6) yes
C10 H101 0.984 no
C11 H111 0.963 no
C11 H112 0.960 no
C11 H113 0.966 no
C12 H121 0.968 no
C12 H122 0.970 no
C12 H123 0.978 no
C13 C14 1.392(5) yes
C13 C18 1.379(5) yes
C14 C15 1.387(5) yes
C14 H141 0.935 no
C15 C16 1.392(6) yes
C15 C19 1.508(6) yes
C16 C17 1.370(5) yes
C16 H161 0.944 no
C17 C18 1.395(5) yes
C17 C20 1.507(6) yes
C18 H181 0.938 no
C19 H191 0.969 no
C19 H192 0.974 no
C19 H193 0.976 no
C20 H201 0.961 no
C20 H202 0.966 no
C20 H203 0.951 no
C21 C22 1.386(5) yes
C21 C26 1.391(5) yes
C22 C23 1.398(5) yes
C22 H221 0.930 no
C23 C24 1.385(6) yes
C23 C27 1.506(6) yes
C24 C25 1.387(6) yes
C24 H241 0.928 no
C25 C26 1.381(5) yes
C25 C28 1.512(5) yes
C26 H261 0.931 no
C27 H271 0.960 no
C27 H272 0.960 no
C27 H273 0.963 no
C28 H281 0.964 no
C28 H282 0.951 no
C28 H283 0.953 no
C29 C30 1.400(5) yes
C29 C34 1.396(5) yes
C30 C31 1.383(5) yes
C30 H301 0.944 no
C31 C32 1.370(6) yes
C31 H311 0.940 no
C32 C33 1.375(6) yes
C32 H321 0.926 no
C33 C34 1.382(5) yes
C33 H331 0.935 no
C34 H341 0.927 no
C35 C36 1.396(5) yes
C35 C40 1.384(5) yes
C36 C37 1.382(6) yes
C36 H361 0.920 no
C37 C38 1.373(6) yes
C37 C41 1.524(6) yes
C38 C39 1.389(6) yes
C38 H381 0.935 no
C39 C40 1.378(5) yes
C39 C42 1.472(6) yes
C40 H401 0.921 no
C41 H411 0.990 no
C41 H412 0.978 no
C41 H413 0.980 no
C42 H421 0.971 no
C42 H422 0.975 no
C42 H423 0.977 no
C43 C44 1.363(6) yes
C43 C48 1.390(6) yes
C44 C45 1.406(6) yes
C44 H441 0.937 no
C45 C46 1.367(7) yes
C45 H451 0.995 no
C46 C47 1.377(7) yes
C46 H461 0.932 no
C47 C48 1.383(6) yes
C47 H471 0.975 no
C48 H481 0.936 no
C49 C50 1.554(7) yes
C49 C51 1.538(8) yes
C49 H491 1.009 no
C50 H501 0.973 no
C50 H502 0.973 no
C50 H503 0.971 no
C51 H511 0.969 no
C51 H512 0.979 no
C51 H513 0.989 no
C52 C53 1.557(7) yes
C52 C54 1.457(7) yes
C52 H521 0.994 no
C53 H531 0.977 no
C53 H532 0.982 no
C53 H533 0.988 no
C54 H541 0.964 no
C54 H542 0.965 no
C54 H543 0.962 no
C55 C56 1.537(5) yes
C55 C57 1.526(5) yes
C55 H551 0.967 no
C56 H561 0.965 no
C56 H562 0.976 no
C56 H563 0.966 no
C57 H571 0.973 no
C57 H572 0.964 no
C57 H573 0.946 no
C58 C59 1.517(5) yes
C58 C60 1.527(6) yes
C58 H581 0.974 no
C59 H591 0.964 no
C59 H592 0.961 no
C59 H593 0.953 no
C60 H601 0.969 no
C60 H602 0.974 no
C60 H603 0.962 no
C61 C62 1.537(5) yes
C61 C63 1.527(5) yes
C61 H611 0.977 no
C62 H621 0.955 no
C62 H622 0.961 no
C62 H623 0.962 no
C63 H631 0.960 no
C63 H632 0.956 no
C63 H633 0.962 no
C64 C65 1.533(5) yes
C64 C66 1.529(5) yes
C64 H641 0.971 no
C65 H651 0.952 no
C65 H652 0.961 no
C65 H653 0.962 no
C66 H661 0.957 no
C66 H662 0.955 no
C66 H663 0.958 no
C67 C68 1.393(5) yes
C67 C72 1.405(5) yes
C68 C69 1.375(5) yes
C68 H681 0.927 no
C69 C70 1.378(6) yes
C69 H691 0.926 no
C70 C71 1.376(6) yes
C70 H701 0.919 no
C71 C72 1.379(5) yes
C71 H711 0.941 no
C72 H721 0.929 no
C73 C74 1.389(5) yes
C73 C78 1.393(5) yes
C74 C75 1.395(5) yes
C74 H741 0.940 no
C75 C76 1.380(6) yes
C75 C79 1.507(5) yes
C76 C77 1.375(5) yes
C76 H761 0.925 no
C77 C78 1.386(5) yes
C77 C80 1.513(6) yes
C78 H781 0.933 no
C79 H791 0.949 no
C79 H792 0.953 no
C79 H793 0.939 no
C80 H801 0.956 no
C80 H802 0.950 no
C80 H803 0.960 no
C81 C82 1.397(5) yes
C81 C86 1.396(5) yes
C82 C83 1.389(5) yes
C82 H821 0.920 no
C83 C84 1.376(5) yes
C83 C87 1.508(5) yes
C84 C85 1.391(5) yes
C84 H841 0.932 no
C85 C86 1.385(5) yes
C85 C88 1.512(5) yes
C86 H861 0.929 no
C87 H871 0.959 no
C87 H872 0.965 no
C87 H873 0.959 no
C88 H881 0.962 no
C88 H882 0.950 no
C88 H883 0.970 no
C89 C90 1.381(5) yes
C89 C94 1.387(5) yes
C90 C91 1.391(5) yes
C90 H901 0.931 no
C91 C92 1.365(6) yes
C91 H911 0.918 no
C92 C93 1.367(5) yes
C92 H921 0.924 no
C93 C94 1.382(5) yes
C93 H931 0.947 no
C94 H941 0.922 no
C95 C96 1.393(5) yes
C95 C100 1.395(5) yes
C96 C97 1.392(5) yes
C96 H961 0.931 no
C97 C98 1.380(6) yes
C97 C101 1.514(5) yes
C98 C99 1.394(5) yes
C98 H981 0.927 no
C99 C100 1.394(5) yes
C99 C102 1.489(6) yes
C100 H1001 0.935 no
C101 H1011 0.963 no
C101 H1012 0.963 no
C101 H1013 0.969 no
C102 H1021 0.966 no
C102 H1022 0.968 no
C102 H1023 0.961 no
C103 C104 1.523(6) yes
C103 C105 1.542(5) yes
C103 H1031 0.978 no
C104 H1041 0.959 no
C104 H1042 0.959 no
C104 H1043 0.959 no
C105 H1051 0.966 no
C105 H1052 0.948 no
C105 H1053 0.965 no
C106 C107 1.529(5) yes
C106 C108 1.524(5) yes
C106 H1061 0.969 no
C107 H1071 0.950 no
C107 H1072 0.967 no
C107 H1073 0.963 no
C108 H1081 0.958 no
C108 H1082 0.960 no
C108 H1083 0.959 no
C501 H5011 0.953 no
C501 H5012 0.952 no
C501 H5013 0.951 no
C502 H5021 0.966 no
C502 H5022 0.967 no
C502 H5023 0.966 no
C601 H42 1.160 no
C601 H6011 0.955 no
C601 H6012 0.966 no
C601 H6013 0.959 no
C602 H6021 0.948 no
C602 H6022 0.953 no
C602 H6023 0.947 no
C801 H8011 0.967 no
C801 H8012 0.960 no
C801 H8013 0.962 no
C802 H8021 0.963 no
C802 H8022 0.962 no
C802 H8023 0.953 no
C901 H9011 0.956 no
C901 H9012 0.962 no
C901 H9013 0.963 no
C902 H9021 0.960 no
C902 H9022 0.960 no
C902 H9023 0.949 no
